data_4079209
loop_
_publ_author_name
'Gonz\'alez, H\'ector F.'
'Blanco-Lomas, Marina'
'Rivado-Casas, Laura'
'Rodr\?\'iguez, Miguel A.'
'Campos, Pedro J.'
'Sampedro, Diego'

_publ_section_title
;
 Addition of Oxime Derivatives to Alkynyl Fischer Carbene Complexes
;
_journal_issue 18
_journal_name_full Organometallics
_journal_page_first 6572
_journal_paper_doi 10.1021/om300570q
_journal_volume 31
_journal_year 2012
_chemical_formula_moiety 'C24 H21 N1 O1'
_chemical_formula_sum 'C24 H21 N O'
_chemical_formula_weight 339.42
_chemical_melting_point 443
_chemical_name_common 8a
_chemical_name_systematic
;
5-ethoxy-2,2,3-triphenyl-2H-pyrrole
;
_space_group_IT_number 14
_symmetry_cell_setting monoclinic
_symmetry_space_group_name_Hall '-P 2ybc'
_symmetry_space_group_name_H-M 'P 1 21/c 1'
_atom_sites_solution_hydrogens geom
_atom_sites_solution_primary direct
_atom_sites_solution_secondary difmap
_cell_angle_alpha 90.00
_cell_angle_beta 129.286(10)
_cell_angle_gamma 90.00
_cell_formula_units_Z 4
_cell_length_a 13.053(2)
_cell_length_b 9.9540(10)
_cell_length_c 18.3540(10)
_cell_measurement_reflns_used 969
_cell_measurement_temperature 173(2)
_cell_measurement_theta_max 28.2
_cell_measurement_theta_min 1.1
_cell_volume 1845.8(4)
_computing_cell_refinement 'HKL Scalepack (Otwinowski & Minor 1997)'
_computing_data_collection 'Collect (Bruker AXS BV, 1997-2004)'
_computing_data_reduction 'HKL Denzo and Scalepack (Otwinowski & Minor 1997)'
_computing_molecular_graphics 'Ortep-3 for Windows (Farrugia, 1997)'
_computing_publication_material 'WinGX publication routines (Farrugia, 1999)'
_computing_structure_refinement 'SHELXL-97 (Sheldrick, 2008)'
_diffrn_ambient_temperature 173(2)
_diffrn_detector_area_resol_mean 9
_diffrn_measured_fraction_theta_full 0.975
_diffrn_measured_fraction_theta_max 0.975
_diffrn_measurement_device_type KappaCCD
_diffrn_measurement_method 'CCD rotation images, thick slices'
_diffrn_radiation_monochromator graphite
_diffrn_radiation_source 'fine-focus sealed tube'
_diffrn_radiation_type MoK\a
_diffrn_radiation_wavelength 0.71073
_diffrn_reflns_av_R_equivalents 0.0988
_diffrn_reflns_av_sigmaI/netI 0.1011
_diffrn_reflns_limit_h_max 16
_diffrn_reflns_limit_h_min -11
_diffrn_reflns_limit_k_max 12
_diffrn_reflns_limit_k_min -11
_diffrn_reflns_limit_l_max 20
_diffrn_reflns_limit_l_min -22
_diffrn_reflns_number 10095
_diffrn_reflns_theta_full 26.00
_diffrn_reflns_theta_max 26.00
_diffrn_reflns_theta_min 3.14
_exptl_absorpt_coefficient_mu 0.074
_exptl_absorpt_correction_T_max 0.9675
_exptl_absorpt_correction_T_min 0.9570
_exptl_absorpt_correction_type refdelf
_exptl_absorpt_process_details '(Parkin et al., 1995)'
_exptl_crystal_colour colourless
_exptl_crystal_density_diffrn 1.221
_exptl_crystal_density_meas 1.221
_exptl_crystal_density_method 'not measured'
_exptl_crystal_description prism
_exptl_crystal_F_000 720
_exptl_crystal_size_max 0.60
_exptl_crystal_size_mid 0.48
_exptl_crystal_size_min 0.45
_refine_diff_density_max 0.165
_refine_diff_density_min -0.183
_refine_diff_density_rms 0.040
_refine_ls_extinction_method none
_refine_ls_goodness_of_fit_ref 1.039
_refine_ls_hydrogen_treatment constr
_refine_ls_matrix_type full
_refine_ls_number_parameters 236
_refine_ls_number_reflns 3542
_refine_ls_number_restraints 0
_refine_ls_restrained_S_all 1.039
_refine_ls_R_factor_all 0.1215
_refine_ls_R_factor_gt 0.0650
_refine_ls_shift/su_max 0.000
_refine_ls_shift/su_mean 0.000
_refine_ls_structure_factor_coef Fsqd
_refine_ls_weighting_details 'calc w=1/[\s^2^(Fo^2^)+(0.0833P)^2^+0.0424P] where P=(Fo^2^+2Fc^2^)/3'
_refine_ls_weighting_scheme calc
_refine_ls_wR_factor_gt 0.1452
_refine_ls_wR_factor_ref 0.1764
_reflns_number_gt 2086
_reflns_number_total 3542
_reflns_threshold_expression >2\s(I)
_cod_data_source_file om300570q_si_002.cif
_cod_data_source_block 8a
_cod_original_sg_symbol_H-M P21/C
_cod_database_code 4079209

loop_
_symmetry_equiv_pos_as_xyz
'x, y, z'
'-x, y+1/2, -z+1/2'
'-x, -y, -z'
'x, -y-1/2, z-1/2'

loop_
_atom_site_label
_atom_site_type_symbol
_atom_site_fract_x
_atom_site_fract_y
_atom_site_fract_z
_atom_site_U_iso_or_equiv
_atom_site_adp_type
_atom_site_occupancy
_atom_site_symmetry_multiplicity
_atom_site_calc_flag
_atom_site_refinement_flags
O1 O 0.21049(14) 0.48716(18) 0.28794(12) 0.0592(5) Uani 1 1 d .
N1 N 0.21500(17) 0.2816(2) 0.22942(13) 0.0478(5) Uani 1 1 d .
C2 C 0.3399(2) 0.0580(3) 0.37013(16) 0.0524(6) Uani 1 1 d .
H2 H 0.3612 0.1373 0.4038 0.063 Uiso 1 1 calc R
C3 C 0.31721(19) 0.0606(3) 0.28482(14) 0.0413(6) Uani 1 1 d .
C7 C 0.58863(19) 0.2245(3) 0.37481(14) 0.0431(6) Uani 1 1 d .
C9 C 0.3890(2) 0.2200(3) 0.14227(16) 0.0523(7) Uani 1 1 d .
H9 H 0.4746 0.2427 0.1947 0.063 Uiso 1 1 calc R
C11 C 0.2883(2) -0.0592(3) 0.23831(17) 0.0533(6) Uani 1 1 d .
H11 H 0.2737 -0.0606 0.1817 0.064 Uiso 1 1 calc R
C12 C 0.32380(19) 0.1958(2) 0.24817(14) 0.0416(6) Uani 1 1 d .
C15 C 0.2804(2) -0.1778(3) 0.27379(19) 0.0630(7) Uani 1 1 d .
H15 H 0.2606 -0.2576 0.2409 0.076 Uiso 1 1 calc R
C16 C 0.4160(2) 0.3849(3) 0.34287(17) 0.0516(6) Uani 1 1 d .
H16 H 0.4724 0.4514 0.3857 0.062 Uiso 1 1 calc R
C17 C 0.29630(19) 0.1877(2) 0.15364(14) 0.0436(6) Uani 1 1 d .
C19 C 0.6952(2) 0.3054(3) 0.44306(16) 0.0531(7) Uani 1 1 d .
H19 H 0.6792 0.3892 0.4565 0.064 Uiso 1 1 calc R
C20 C 0.6177(2) 0.0998(3) 0.35799(16) 0.0508(6) Uani 1 1 d .
H20 H 0.5487 0.0429 0.3138 0.061 Uiso 1 1 calc R
C21 C 0.7471(2) 0.0585(3) 0.40565(17) 0.0582(7) Uani 1 1 d .
H21 H 0.7645 -0.0251 0.3929 0.070 Uiso 1 1 calc R
C24 C 0.1693(2) 0.1550(3) 0.07323(16) 0.0560(7) Uani 1 1 d .
H24 H 0.1052 0.1337 0.0788 0.067 Uiso 1 1 calc R
C31 C 0.2718(2) 0.3850(3) 0.28256(17) 0.0479(6) Uani 1 1 d .
C32 C 0.1363(2) 0.1535(3) -0.01418(17) 0.0687(8) Uani 1 1 d .
H32 H 0.0508 0.1306 -0.0668 0.082 Uiso 1 1 calc R
C34 C 0.8500(2) 0.1411(3) 0.47183(17) 0.0613(8) Uani 1 1 d .
H34 H 0.9371 0.1141 0.5035 0.074 Uiso 1 1 calc R
C35 C 0.3017(2) -0.1786(3) 0.35773(19) 0.0620(7) Uani 1 1 d .
H35 H 0.2961 -0.2581 0.3816 0.074 Uiso 1 1 calc R
C40 C 0.3557(2) 0.2188(3) 0.05418(17) 0.0646(8) Uani 1 1 d .
H40 H 0.4192 0.2404 0.0480 0.078 Uiso 1 1 calc R
C42 C 0.0674(2) 0.4805(3) 0.22634(19) 0.0703(8) Uani 1 1 d .
H42A H 0.0397 0.3925 0.2307 0.084 Uiso 1 1 calc R
H42B H 0.0308 0.4950 0.1616 0.084 Uiso 1 1 calc R
C43 C 0.2302(3) 0.1860(3) -0.02388(18) 0.0714(9) Uani 1 1 d .
H43 H 0.2081 0.1855 -0.0830 0.086 Uiso 1 1 calc R
C44 C 0.8236(2) 0.2633(3) 0.49078(17) 0.0627(8) Uani 1 1 d .
H44 H 0.8932 0.3185 0.5364 0.075 Uiso 1 1 calc R
C45 C 0.3313(2) -0.0597(3) 0.40511(18) 0.0611(7) Uani 1 1 d .
H45 H 0.3457 -0.0587 0.4616 0.073 Uiso 1 1 calc R
C48 C 0.0195(3) 0.5842(4) 0.2548(3) 0.1038(13) Uani 1 1 d .
H48A H -0.0747 0.5763 0.2176 0.156 Uiso 1 1 calc R
H48B H 0.0408 0.6713 0.2453 0.156 Uiso 1 1 calc R
H48C H 0.0609 0.5729 0.3201 0.156 Uiso 1 1 calc R
C52 C 0.4520(2) 0.2720(3) 0.32535(14) 0.0435(6) Uani 1 1 d .

loop_
_atom_site_aniso_label
_atom_site_aniso_U_11
_atom_site_aniso_U_22
_atom_site_aniso_U_33
_atom_site_aniso_U_23
_atom_site_aniso_U_13
_atom_site_aniso_U_12
O1 0.0532(9) 0.0515(12) 0.0757(11) -0.0087(9) 0.0422(9) 0.0027(8)
N1 0.0466(10) 0.0490(13) 0.0567(11) 0.0012(10) 0.0369(10) 0.0028(9)
C2 0.0570(14) 0.0574(18) 0.0505(13) -0.0049(12) 0.0377(12) -0.0055(12)
C3 0.0377(11) 0.0472(15) 0.0455(12) -0.0015(11) 0.0295(10) -0.0020(10)
C7 0.0427(12) 0.0511(16) 0.0431(12) 0.0021(11) 0.0307(11) -0.0016(11)
C9 0.0503(13) 0.0621(18) 0.0490(13) 0.0061(12) 0.0335(11) 0.0002(12)
C11 0.0645(15) 0.0518(17) 0.0603(14) -0.0055(13) 0.0475(13) -0.0061(12)
C12 0.0401(11) 0.0446(15) 0.0451(12) -0.0015(10) 0.0294(10) 0.0004(10)
C15 0.0753(16) 0.0494(18) 0.0783(17) -0.0075(14) 0.0553(15) -0.0094(13)
C16 0.0476(13) 0.0493(17) 0.0576(13) -0.0068(12) 0.0332(12) -0.0057(11)
C17 0.0454(12) 0.0427(15) 0.0481(13) 0.0011(11) 0.0321(11) 0.0020(10)
C19 0.0478(13) 0.0591(18) 0.0560(14) -0.0071(13) 0.0346(12) -0.0058(12)
C20 0.0461(13) 0.0542(18) 0.0519(13) -0.0022(12) 0.0310(12) -0.0029(11)
C21 0.0556(15) 0.0612(19) 0.0647(15) 0.0045(14) 0.0414(14) 0.0076(13)
C24 0.0490(13) 0.069(2) 0.0546(14) -0.0042(13) 0.0351(12) -0.0028(13)
C31 0.0543(13) 0.0417(15) 0.0599(14) -0.0010(12) 0.0418(12) 0.0021(12)
C32 0.0535(14) 0.093(2) 0.0453(14) -0.0050(14) 0.0244(12) -0.0016(15)
C34 0.0411(13) 0.082(2) 0.0577(15) 0.0054(15) 0.0298(12) 0.0052(14)
C35 0.0638(15) 0.058(2) 0.0731(17) 0.0089(15) 0.0477(14) -0.0031(13)
C40 0.0676(16) 0.082(2) 0.0575(15) 0.0087(14) 0.0460(14) 0.0002(15)
C42 0.0507(14) 0.074(2) 0.0789(18) -0.0092(16) 0.0375(14) 0.0068(13)
C43 0.0751(18) 0.094(3) 0.0485(15) 0.0045(15) 0.0408(15) 0.0048(16)
C44 0.0431(13) 0.080(2) 0.0596(15) -0.0135(15) 0.0300(12) -0.0102(13)
C45 0.0660(16) 0.071(2) 0.0569(14) 0.0053(15) 0.0437(13) -0.0046(14)
C48 0.0658(19) 0.104(3) 0.139(3) -0.028(2) 0.063(2) 0.0065(18)
C52 0.0461(12) 0.0447(15) 0.0470(12) -0.0006(11) 0.0329(11) -0.0046(11)

loop_
_atom_type_symbol
_atom_type_description
_atom_type_scat_dispersion_real
_atom_type_scat_dispersion_imag
_atom_type_scat_source
C C 0.0033 0.0016 'International Tables Vol C Tables 4.2.6.8 and 6.1.1.4'
H H 0.0000 0.0000 'International Tables Vol C Tables 4.2.6.8 and 6.1.1.4'
N N 0.0061 0.0033 'International Tables Vol C Tables 4.2.6.8 and 6.1.1.4'
O O 0.0106 0.0060 'International Tables Vol C Tables 4.2.6.8 and 6.1.1.4'

loop_
_geom_angle_atom_site_label_1
_geom_angle_atom_site_label_2
_geom_angle_atom_site_label_3
_geom_angle
C31 O1 C42 116.4(2)
C31 N1 C12 105.99(18)
C45 C2 C3 121.1(2)
C45 C2 H2 119.4
C3 C2 H2 119.4
C11 C3 C2 117.4(2)
C11 C3 C12 124.1(2)
C2 C3 C12 118.5(2)
C20 C7 C19 117.3(2)
C20 C7 C52 122.9(2)
C19 C7 C52 119.8(2)
C40 C9 C17 121.0(2)
C40 C9 H9 119.5
C17 C9 H9 119.5
C3 C11 C15 121.4(2)
C3 C11 H11 119.3
C15 C11 H11 119.3
N1 C12 C3 107.04(16)
N1 C12 C17 105.14(16)
C3 C12 C17 114.33(19)
N1 C12 C52 104.46(19)
C3 C12 C52 111.02(17)
C17 C12 C52 113.91(17)
C35 C15 C11 120.5(3)
C35 C15 H15 119.8
C11 C15 H15 119.8
C52 C16 C31 107.4(2)
C52 C16 H16 126.3
C31 C16 H16 126.3
C9 C17 C24 117.5(2)
C9 C17 C12 123.70(19)
C24 C17 C12 118.69(19)
C44 C19 C7 121.1(3)
C44 C19 H19 119.5
C7 C19 H19 119.5
C21 C20 C7 121.4(2)
C21 C20 H20 119.3
C7 C20 H20 119.3
C34 C21 C20 119.9(3)
C34 C21 H21 120.0
C20 C21 H21 120.0
C32 C24 C17 121.6(2)
C32 C24 H24 119.2
C17 C24 H24 119.2
N1 C31 O1 125.6(2)
N1 C31 C16 115.0(2)
O1 C31 C16 119.3(2)
C24 C32 C43 120.0(2)
C24 C32 H32 120.0
C43 C32 H32 120.0
C44 C34 C21 119.6(2)
C44 C34 H34 120.2
C21 C34 H34 120.2
C45 C35 C15 118.7(3)
C45 C35 H35 120.7
C15 C35 H35 120.7
C43 C40 C9 120.5(2)
C43 C40 H40 119.8
C9 C40 H40 119.8
O1 C42 C48 108.7(2)
O1 C42 H42A 110.0
C48 C42 H42A 110.0
O1 C42 H42B 110.0
C48 C42 H42B 110.0
H42A C42 H42B 108.3
C40 C43 C32 119.5(2)
C40 C43 H43 120.3
C32 C43 H43 120.3
C34 C44 C19 120.7(2)
C34 C44 H44 119.7
C19 C44 H44 119.7
C35 C45 C2 120.9(2)
C35 C45 H45 119.6
C2 C45 H45 119.6
C42 C48 H48A 109.5
C42 C48 H48B 109.5
H48A C48 H48B 109.5
C42 C48 H48C 109.5
H48A C48 H48C 109.5
H48B C48 H48C 109.5
C16 C52 C7 126.5(2)
C16 C52 C12 107.04(19)
C7 C52 C12 126.3(2)

loop_
_geom_bond_atom_site_label_1
_geom_bond_atom_site_label_2
_geom_bond_distance
O1 C31 1.336(3)
O1 C42 1.448(3)
N1 C31 1.283(3)
N1 C12 1.499(3)
C2 C45 1.375(4)
C2 C3 1.397(3)
C2 H2 0.9300
C3 C11 1.372(3)
C3 C12 1.532(3)
C7 C20 1.388(3)
C7 C19 1.395(3)
C7 C52 1.476(3)
C9 C40 1.384(3)
C9 C17 1.389(3)
C9 H9 0.9300
C11 C15 1.384(3)
C11 H11 0.9300
C12 C17 1.535(3)
C12 C52 1.543(3)
C15 C35 1.381(4)
C15 H15 0.9300
C16 C52 1.334(3)
C16 C31 1.459(3)
C16 H16 0.9300
C17 C24 1.391(3)
C19 C44 1.375(3)
C19 H19 0.9300
C20 C21 1.385(3)
C20 H20 0.9300
C21 C34 1.375(4)
C21 H21 0.9300
C24 C32 1.373(3)
C24 H24 0.9300
C32 C43 1.384(4)
C32 H32 0.9300
C34 C44 1.368(4)
C34 H34 0.9300
C35 C45 1.371(4)
C35 H35 0.9300
C40 C43 1.368(4)
C40 H40 0.9300
C42 C48 1.464(4)
C42 H42A 0.9700
C42 H42B 0.9700
C43 H43 0.9300
C44 H44 0.9300
C45 H45 0.9300
C48 H48A 0.9600
C48 H48B 0.9600
C48 H48C 0.9600

loop_
_geom_torsion_atom_site_label_1
_geom_torsion_atom_site_label_2
_geom_torsion_atom_site_label_3
_geom_torsion_atom_site_label_4
_geom_torsion
C45 C2 C3 C11 -1.1(3)
C45 C2 C3 C12 178.0(2)
C2 C3 C11 C15 0.7(3)
C12 C3 C11 C15 -178.3(2)
C31 N1 C12 C3 119.8(2)
C31 N1 C12 C17 -118.2(2)
C31 N1 C12 C52 2.0(2)
C11 C3 C12 N1 115.4(2)
C2 C3 C12 N1 -63.5(2)
C11 C3 C12 C17 -0.6(3)
C2 C3 C12 C17 -179.53(18)
C11 C3 C12 C52 -131.1(2)
C2 C3 C12 C52 49.9(2)
C3 C11 C15 C35 0.0(4)
C40 C9 C17 C24 -0.3(4)
C40 C9 C17 C12 -175.9(2)
N1 C12 C17 C9 126.5(2)
C3 C12 C17 C9 -116.4(3)
C52 C12 C17 C9 12.7(3)
N1 C12 C17 C24 -49.0(3)
C3 C12 C17 C24 68.1(3)
C52 C12 C17 C24 -162.7(2)
C20 C7 C19 C44 0.6(3)
C52 C7 C19 C44 179.5(2)
C19 C7 C20 C21 -1.2(3)
C52 C7 C20 C21 179.9(2)
C7 C20 C21 C34 0.6(4)
C9 C17 C24 C32 0.5(4)
C12 C17 C24 C32 176.3(3)
C12 N1 C31 O1 -179.8(2)
C12 N1 C31 C16 -1.6(3)
C42 O1 C31 N1 -1.6(3)
C42 O1 C31 C16 -179.8(2)
C52 C16 C31 N1 0.4(3)
C52 C16 C31 O1 178.8(2)
C17 C24 C32 C43 -0.5(5)
C20 C21 C34 C44 0.6(4)
C11 C15 C35 C45 -0.3(4)
C17 C9 C40 C43 0.2(4)
C31 O1 C42 C48 168.6(2)
C9 C40 C43 C32 -0.2(5)
C24 C32 C43 C40 0.4(5)
C21 C34 C44 C19 -1.2(4)
C7 C19 C44 C34 0.6(4)
C15 C35 C45 C2 -0.1(4)
C3 C2 C45 C35 0.8(4)
C31 C16 C52 C7 -175.3(2)
C31 C16 C52 C12 1.0(3)
C20 C7 C52 C16 174.1(2)
C19 C7 C52 C16 -4.7(3)
C20 C7 C52 C12 -1.5(3)
C19 C7 C52 C12 179.7(2)
N1 C12 C52 C16 -1.8(2)
C3 C12 C52 C16 -116.9(2)
C17 C12 C52 C16 112.3(2)
N1 C12 C52 C7 174.48(19)
C3 C12 C52 C7 59.4(3)
C17 C12 C52 C7 -71.4(3)

loop_
_cod_related_entry_id
_cod_related_entry_database
_cod_related_entry_code
1 ChemSpider 30659852
